data_4330219
loop_
_publ_author_name
'Evgeny V. Tretyakov'
'Svyatoslav E. Tolstikov'
'Anastasiya O. Suvorova'
'Aleksey V. Polushkin'
'Galina V. Romanenko'
'Artem S. Bogomyakov'
'Sergey L. Veber'
'Matvey V. Fedin'
'Dmitry V. Stass'
'Edward Reijerse'
'Wolfgang Lubitz'
'Ekaterina M. Zueva'
'Victor I. Ovcharenko'

_publ_section_title
;
 Crucial Role of Paramagnetic Ligands for Magnetostructural Anomalies in
 "Breathing Crystals"
;
_journal_name_full 'Inorganic Chemistry'
_journal_page_first 9385
_journal_page_last 9394
_journal_paper_doi 10.1021/ic301149e
_journal_volume 51
_journal_year 2012
_chemical_formula_sum 'C21 H20 Cu F12 N2 O5'
_chemical_formula_weight 671.93
_chemical_name_systematic
; 
 ? 
;
_space_group_IT_number 19
_symmetry_cell_setting orthorhombic
_symmetry_space_group_name_Hall 'P 2ac 2ab'
_symmetry_space_group_name_H-M 'P 21 21 21'
_atom_sites_solution_hydrogens geom
_atom_sites_solution_primary direct
_atom_sites_solution_secondary difmap
_audit_creation_method SHELXL-97
_cell_angle_alpha 90.00
_cell_angle_beta 90.00
_cell_angle_gamma 90.00
_cell_formula_units_Z 4
_cell_length_a 8.8757(5)
_cell_length_b 15.2880(7)
_cell_length_c 21.2854(10)
_cell_measurement_reflns_used 5541
_cell_measurement_temperature 240(2)
_cell_measurement_theta_max 22.43
_cell_measurement_theta_min 2.33
_cell_volume 2888.3(2)
_computing_cell_refinement 'Bruker SAINT'
_computing_data_collection 'Bruker APEX2'
_computing_data_reduction 'Bruker SAINT'
_computing_molecular_graphics 'Bruker SHELXTL'
_computing_publication_material 'Bruker SHELXTL'
_computing_structure_refinement 'SHELXL-97 (Sheldrick, 1997)'
_computing_structure_solution 'SHELXS-97 (Sheldrick, 1990)'
_diffrn_ambient_temperature 240(2)
_diffrn_measured_fraction_theta_full 0.994
_diffrn_measured_fraction_theta_max 0.994
_diffrn_measurement_device_type 'Bruker APEX-II CCD'
_diffrn_measurement_method '\f and \w scans'
_diffrn_radiation_monochromator graphite
_diffrn_radiation_source 'fine-focus sealed tube'
_diffrn_radiation_type MoK\a
_diffrn_radiation_wavelength 0.71073
_diffrn_reflns_av_R_equivalents 0.0706
_diffrn_reflns_av_sigmaI/netI 0.0738
_diffrn_reflns_limit_h_max 11
_diffrn_reflns_limit_h_min -11
_diffrn_reflns_limit_k_max 20
_diffrn_reflns_limit_k_min -11
_diffrn_reflns_limit_l_max 28
_diffrn_reflns_limit_l_min -28
_diffrn_reflns_number 25297
_diffrn_reflns_theta_full 28.06
_diffrn_reflns_theta_max 28.06
_diffrn_reflns_theta_min 1.64
_diffrn_standards_number 0
_exptl_absorpt_coefficient_mu 0.866
_exptl_absorpt_correction_T_max 0.2797
_exptl_absorpt_correction_T_min 0.2090
_exptl_absorpt_correction_type multi-scan
_exptl_crystal_colour light_green
_exptl_crystal_density_diffrn 1.545
_exptl_crystal_description bulk
_exptl_crystal_F_000 1348
_exptl_crystal_size_max 0.20
_exptl_crystal_size_mid 0.16
_exptl_crystal_size_min 0.10
_refine_diff_density_max 0.218
_refine_diff_density_min -0.224
_refine_diff_density_rms 0.038
_refine_ls_abs_structure_details 'Flack H D (1983), Acta Cryst. A39, 876-881'
_refine_ls_abs_structure_Flack -0.003(11)
_refine_ls_extinction_method none
_refine_ls_goodness_of_fit_ref 0.810
_refine_ls_hydrogen_treatment constr
_refine_ls_matrix_type full
_refine_ls_number_parameters 460
_refine_ls_number_reflns 6889
_refine_ls_number_restraints 0
_refine_ls_restrained_S_all 0.810
_refine_ls_R_factor_all 0.0920
_refine_ls_R_factor_gt 0.0354
_refine_ls_shift/su_max 0.001
_refine_ls_shift/su_mean 0.000
_refine_ls_structure_factor_coef Fsqd
_refine_ls_weighting_details 'calc w=1/[\s^2^(Fo^2^)+(0.0399P)^2^+0.0000P] where P=(Fo^2^+2Fc^2^)/3'
_refine_ls_weighting_scheme calc
_refine_ls_wR_factor_gt 0.0727
_refine_ls_wR_factor_ref 0.0851
_reflns_number_gt 3616
_reflns_number_total 6889
_reflns_threshold_expression >2sigma(I)
_cod_data_source_file ic301149e_si_002_35.cif
_cod_data_source_block 82ds
_cod_database_code 4330219

loop_
_symmetry_equiv_pos_as_xyz
'x, y, z'
'-x+1/2, -y, z+1/2'
'-x, y+1/2, -z+1/2'
'x+1/2, -y+1/2, -z'

loop_
_atom_site_label
_atom_site_type_symbol
_atom_site_fract_x
_atom_site_fract_y
_atom_site_fract_z
_atom_site_U_iso_or_equiv
_atom_site_adp_type
_atom_site_occupancy
_atom_site_symmetry_multiplicity
_atom_site_calc_flag
_atom_site_refinement_flags
Cu Cu 0.06545(4) 0.40270(2) 0.813597(16) 0.05688(12) Uani 1 1 d .
O1 O 0.2491(3) 0.34498(13) 0.84124(9) 0.0608(6) Uani 1 1 d .
C1 C 0.4865(5) 0.2776(4) 0.8396(2) 0.0872(13) Uani 1 1 d .
F1 F 0.5561(14) 0.3228(7) 0.8783(4) 0.108(3) Uani 0.50 1 d P
F2 F 0.5758(4) 0.2361(2) 0.79991(12) 0.1596(13) Uani 1 1 d .
F3 F 0.4349(17) 0.2124(5) 0.8724(6) 0.114(5) Uani 0.50 1 d P
F1A F 0.5735(16) 0.3380(10) 0.8631(8) 0.234(9) Uani 0.50 1 d P
F3A F 0.4421(18) 0.2232(10) 0.8798(6) 0.164(8) Uani 0.50 1 d P
C2 C 0.3582(4) 0.32581(19) 0.80583(16) 0.0613(8) Uani 1 1 d .
C3 C 0.3733(4) 0.3443(2) 0.74261(16) 0.0743(11) Uani 1 1 d .
H3A H 0.4610 0.3259 0.7217 0.089 Uiso 1 1 calc R
C4 C 0.2644(4) 0.3887(2) 0.70907(14) 0.0633(9) Uani 1 1 d .
C5 C 0.2931(9) 0.4054(5) 0.6393(2) 0.0973(14) Uani 1 1 d .
F4 F 0.301(2) 0.3269(8) 0.6093(4) 0.135(5) Uani 0.50 1 d P
F5 F 0.414(3) 0.439(2) 0.6284(7) 0.192(9) Uani 0.50 1 d P
F6 F 0.1913(16) 0.4481(13) 0.6128(4) 0.151(7) Uani 0.50 1 d P
F4A F 0.302(4) 0.4919(10) 0.6318(8) 0.235(11) Uani 0.50 1 d P
F5A F 0.425(3) 0.3921(15) 0.6206(8) 0.177(12) Uani 0.50 1 d P
F6A F 0.202(4) 0.371(3) 0.6069(6) 0.329(13) Uani 0.50 1 d P
O2 O 0.1424(3) 0.41640(13) 0.72808(9) 0.0606(6) Uani 1 1 d .
O3 O -0.0039(3) 0.40655(15) 0.90064(9) 0.0668(6) Uani 1 1 d .
C6 C -0.1336(8) 0.4503(5) 0.9914(2) 0.1053(16) Uani 1 1 d .
F7 F -0.2340(17) 0.5116(11) 1.0080(5) 0.166(6) Uani 0.50 1 d P
F8 F -0.0053(5) 0.4422(4) 1.02102(13) 0.193(2) Uani 1 1 d .
F9 F -0.1894(19) 0.3785(6) 1.0082(5) 0.118(4) Uani 0.50 1 d P
F7A F -0.1315(15) 0.5267(9) 1.0164(5) 0.146(5) Uani 0.50 1 d P
F9A F -0.238(2) 0.4080(15) 1.0087(8) 0.232(11) Uani 0.50 1 d P
C7 C -0.1088(5) 0.4535(2) 0.91965(16) 0.0697(10) Uani 1 1 d .
C8 C -0.2049(5) 0.5032(2) 0.8848(2) 0.0838(12) Uani 1 1 d .
H8A H -0.2770 0.5373 0.9059 0.101 Uiso 1 1 calc R
C9 C -0.2018(4) 0.5062(2) 0.8205(2) 0.0700(9) Uani 1 1 d .
C10 C -0.3182(8) 0.5601(5) 0.7850(4) 0.1094(17) Uani 1 1 d .
F10 F -0.376(2) 0.5093(8) 0.7356(12) 0.178(8) Uani 0.50 1 d P
F11 F -0.433(2) 0.5822(18) 0.8138(10) 0.180(9) Uani 0.50 1 d P
F12 F -0.2668(14) 0.6230(11) 0.7559(12) 0.139(6) Uani 0.50 1 d P
F10A F -0.4495(17) 0.5349(13) 0.7980(12) 0.151(7) Uani 0.50 1 d P
F11A F -0.312(3) 0.6442(7) 0.8086(12) 0.180(6) Uani 0.50 1 d P
F12A F -0.293(2) 0.568(2) 0.7276(8) 0.179(8) Uani 0.50 1 d P
O4 O -0.1093(3) 0.46822(13) 0.78458(10) 0.0649(6) Uani 1 1 d .
O1R O -0.1872(3) 0.04435(15) 0.65958(10) 0.0786(7) Uani 1 1 d .
C2R C -0.1791(4) 0.1236(2) 0.65731(14) 0.0579(8) Uani 1 1 d .
C3R C -0.2246(4) 0.1719(2) 0.59776(15) 0.0690(10) Uani 1 1 d .
C4R C -0.0827(6) 0.2126(3) 0.56765(18) 0.1087(14) Uani 1 1 d .
H4RA H -0.0398 0.2554 0.5961 0.163 Uiso 1 1 calc R
H4RB H -0.1100 0.2410 0.5285 0.163 Uiso 1 1 calc R
H4RC H -0.0093 0.1671 0.5594 0.163 Uiso 1 1 calc R
C5R C -0.2939(5) 0.1054(3) 0.55205(16) 0.1027(13) Uani 1 1 d .
H5RA H -0.3228 0.1348 0.5135 0.154 Uiso 1 1 calc R
H5RB H -0.3822 0.0790 0.5711 0.154 Uiso 1 1 calc R
H5RC H -0.2205 0.0602 0.5426 0.154 Uiso 1 1 calc R
C6R C -0.3390(5) 0.2421(3) 0.61093(17) 0.0914(12) Uani 1 1 d .
H6RA H -0.2951 0.2858 0.6384 0.137 Uiso 1 1 calc R
H6RB H -0.4264 0.2164 0.6312 0.137 Uiso 1 1 calc R
H6RC H -0.3694 0.2693 0.5718 0.137 Uiso 1 1 calc R
C7R C -0.1243(3) 0.1710(2) 0.71322(14) 0.0546(9) Uani 1 1 d .
C8R C -0.0902(4) 0.13077(19) 0.76913(14) 0.0578(8) Uani 1 1 d .
H8RA H -0.0989 0.0705 0.7773 0.069 Uiso 1 1 calc R
N9R N -0.0432(3) 0.19039(14) 0.80966(11) 0.0560(6) Uani 1 1 d .
C10R C -0.0026(4) 0.1774(2) 0.87546(14) 0.0697(10) Uani 1 1 d .
H10A H 0.0709 0.2219 0.8881 0.084 Uiso 1 1 calc R
H10B H 0.0445 0.1199 0.8805 0.084 Uiso 1 1 calc R
C11R C -0.1418(5) 0.1835(3) 0.91804(16) 0.0906(13) Uani 1 1 d .
H11A H -0.1811 0.2433 0.9168 0.109 Uiso 1 1 calc R
H11B H -0.2202 0.1444 0.9018 0.109 Uiso 1 1 calc R
C12R C -0.1094(6) 0.1600(4) 0.98308(19) 0.138(2) Uani 1 1 d .
H12A H -0.2000 0.1665 1.0081 0.207 Uiso 1 1 calc R
H12B H -0.0313 0.1982 0.9994 0.207 Uiso 1 1 calc R
H12C H -0.0753 0.0998 0.9849 0.207 Uiso 1 1 calc R
N13R N -0.0411(3) 0.27155(15) 0.78343(11) 0.0589(7) Uani 1 1 d .
C14R C -0.0901(4) 0.25932(19) 0.72559(13) 0.0585(8) Uani 1 1 d .
H14A H -0.1009 0.3045 0.6960 0.070 Uiso 1 1 calc R

loop_
_atom_site_aniso_label
_atom_site_aniso_U_11
_atom_site_aniso_U_22
_atom_site_aniso_U_33
_atom_site_aniso_U_23
_atom_site_aniso_U_13
_atom_site_aniso_U_12
Cu 0.0653(2) 0.05284(19) 0.05247(17) 0.00156(19) 0.0032(2) 0.0074(2)
O1 0.0654(16) 0.0616(14) 0.0553(12) 0.0064(10) -0.0014(11) 0.0043(12)
C1 0.073(3) 0.114(4) 0.075(3) 0.002(3) 0.005(2) 0.023(3)
F1 0.120(7) 0.114(7) 0.091(3) -0.005(4) -0.035(4) -0.003(6)
F2 0.127(2) 0.240(4) 0.112(2) 0.017(2) 0.008(2) 0.106(3)
F3 0.119(10) 0.060(4) 0.163(10) 0.039(5) -0.025(8) 0.010(5)
F1A 0.158(9) 0.139(8) 0.405(19) 0.126(9) -0.199(11) -0.078(7)
F3A 0.115(11) 0.256(16) 0.122(7) 0.115(8) 0.031(7) 0.089(10)
C2 0.066(2) 0.0512(18) 0.067(2) 0.0036(17) -0.0019(19) 0.0015(17)
C3 0.073(3) 0.079(2) 0.071(2) 0.0115(19) 0.0175(19) 0.023(2)
C4 0.083(3) 0.050(2) 0.0563(18) 0.0057(15) 0.0154(17) 0.0122(19)
C5 0.110(4) 0.112(4) 0.070(3) 0.017(3) 0.026(3) 0.018(5)
F4 0.237(14) 0.109(5) 0.060(4) -0.005(4) 0.026(6) 0.062(9)
F5 0.20(2) 0.24(2) 0.139(8) 0.080(13) 0.031(11) -0.070(17)
F6 0.183(12) 0.226(15) 0.044(4) 0.041(6) 0.019(5) 0.152(13)
F4A 0.35(3) 0.176(12) 0.182(12) 0.138(10) 0.159(15) 0.140(15)
F5A 0.232(19) 0.168(15) 0.130(8) 0.092(10) 0.129(11) 0.124(16)
F6A 0.32(3) 0.61(4) 0.061(6) -0.034(18) 0.028(12) -0.22(3)
O2 0.0741(15) 0.0504(13) 0.0574(12) 0.0017(10) 0.0068(11) 0.0126(11)
O3 0.0788(16) 0.0632(13) 0.0585(12) 0.0006(12) 0.0094(11) 0.0036(14)
C6 0.101(5) 0.140(6) 0.074(3) -0.027(3) 0.016(3) -0.009(4)
F7 0.216(14) 0.179(12) 0.104(7) -0.040(7) 0.057(8) 0.076(12)
F8 0.172(4) 0.336(7) 0.0712(17) -0.030(3) 0.017(2) -0.025(4)
F9 0.193(14) 0.094(4) 0.068(4) 0.020(3) 0.035(5) -0.042(5)
F7A 0.249(15) 0.106(5) 0.083(4) -0.035(4) -0.017(7) 0.007(9)
F9A 0.158(12) 0.42(3) 0.121(8) -0.029(15) 0.067(8) -0.125(19)
C7 0.083(3) 0.056(2) 0.070(2) -0.0086(18) 0.016(2) -0.013(2)
C8 0.087(3) 0.074(2) 0.090(3) -0.012(2) 0.030(2) 0.011(2)
C9 0.056(2) 0.0499(18) 0.104(3) 0.002(2) 0.006(2) 0.0008(17)
C10 0.075(4) 0.108(5) 0.146(6) 0.020(4) 0.015(4) 0.023(4)
F10 0.156(13) 0.143(8) 0.237(16) -0.020(9) -0.123(13) 0.024(7)
F11 0.115(13) 0.202(18) 0.221(13) 0.069(14) 0.074(11) 0.094(13)
F12 0.093(6) 0.096(8) 0.230(19) 0.082(9) -0.006(11) 0.013(8)
F10A 0.064(6) 0.136(9) 0.254(18) 0.035(11) -0.029(9) 0.004(7)
F11A 0.203(15) 0.068(5) 0.269(14) -0.017(8) -0.021(11) 0.063(7)
F12A 0.143(18) 0.26(2) 0.137(9) 0.053(14) 0.011(10) 0.121(17)
O4 0.0676(18) 0.0523(13) 0.0749(13) -0.0010(11) -0.0010(12) 0.0078(12)
O1R 0.102(2) 0.0525(15) 0.0815(16) -0.0123(12) -0.0181(14) 0.0089(14)
C2R 0.054(2) 0.056(2) 0.0632(19) -0.0043(15) -0.0023(15) 0.0078(17)
C3R 0.075(3) 0.075(2) 0.0571(19) -0.0010(17) -0.0009(18) 0.012(2)
C4R 0.122(4) 0.128(3) 0.076(2) 0.015(2) 0.021(3) -0.003(3)
C5R 0.119(3) 0.115(3) 0.074(2) -0.019(3) -0.023(2) 0.017(3)
C6R 0.094(3) 0.101(3) 0.080(2) 0.001(2) -0.015(2) 0.030(3)
C7R 0.057(2) 0.0490(19) 0.0575(18) -0.0011(15) 0.0016(15) 0.0028(15)
C8R 0.068(2) 0.0441(16) 0.0612(18) -0.0015(15) -0.0010(17) 0.0012(17)
N9R 0.0678(17) 0.0466(13) 0.0537(13) 0.0067(12) -0.0034(15) 0.0038(13)
C10R 0.095(3) 0.0562(19) 0.0581(19) 0.0016(15) -0.0038(18) 0.0060(18)
C11R 0.111(3) 0.099(3) 0.062(2) -0.004(2) -0.004(2) 0.014(3)
C12R 0.164(6) 0.174(5) 0.077(3) 0.023(3) 0.020(3) 0.009(4)
N13R 0.072(2) 0.0440(14) 0.0609(14) 0.0058(12) -0.0028(14) 0.0053(14)
C14R 0.073(2) 0.0469(17) 0.0560(17) 0.0083(14) -0.0031(17) 0.0061(17)

loop_
_atom_type_symbol
_atom_type_description
_atom_type_scat_dispersion_real
_atom_type_scat_dispersion_imag
_atom_type_scat_source
C C 0.0033 0.0016 'International Tables Vol C Tables 4.2.6.8 and 6.1.1.4'
H H 0.0000 0.0000 'International Tables Vol C Tables 4.2.6.8 and 6.1.1.4'
N N 0.0061 0.0033 'International Tables Vol C Tables 4.2.6.8 and 6.1.1.4'
O O 0.0106 0.0060 'International Tables Vol C Tables 4.2.6.8 and 6.1.1.4'
F F 0.0171 0.0103 'International Tables Vol C Tables 4.2.6.8 and 6.1.1.4'
Cu Cu 0.3201 1.2651 'International Tables Vol C Tables 4.2.6.8 and 6.1.1.4'

loop_
_geom_angle_atom_site_label_1
_geom_angle_atom_site_label_2
_geom_angle_atom_site_label_3
_geom_angle
_geom_angle_site_symmetry_3
O1 Cu O4 175.70(9) .
O1 Cu O3 89.47(9) .
O4 Cu O3 91.97(10) .
O1 Cu O2 92.15(9) .
O4 Cu O2 85.86(9) .
O3 Cu O2 171.83(9) .
O1 Cu N13R 91.92(9) .
O4 Cu N13R 91.84(9) .
O3 Cu N13R 99.26(9) .
O2 Cu N13R 88.69(9) .
O1 Cu O1R 87.79(9) 3_556
O4 Cu O1R 88.34(8) 3_556
O3 Cu O1R 83.85(9) 3_556
O2 Cu O1R 88.21(8) 3_556
N13R Cu O1R 176.88(9) 3_556
C2 O1 Cu 124.61(19) .
F3A C1 F1 94.2(10) .
F3A C1 F3 10.4(12) .
F1 C1 F3 104.2(9) .
F3A C1 F1A 113.2(11) .
F1 C1 F1A 19.1(10) .
F3 C1 F1A 123.0(10) .
F3A C1 F2 107.8(8) .
F1 C1 F2 113.2(7) .
F3 C1 F2 100.8(7) .
F1A C1 F2 103.3(9) .
F3A C1 C2 113.8(8) .
F1 C1 C2 114.3(6) .
F3 C1 C2 111.0(7) .
F1A C1 C2 106.1(7) .
F2 C1 C2 112.1(4) .
F1A F1 C1 89(3) .
F1A F1 F3A 132(3) .
C1 F1 F3A 43.3(6) .
F1 F1A C1 72(3) .
C1 F3A F1 42.6(7) .
O1 C2 C3 127.5(3) .
O1 C2 C1 113.7(3) .
C3 C2 C1 118.8(3) .
O1 C2 Cu 34.07(13) .
C3 C2 Cu 93.5(2) .
C1 C2 Cu 147.7(3) .
C4 C3 C2 122.5(3) .
C4 C3 Cu 61.07(18) .
C2 C3 Cu 61.4(2) .
C4 C3 H3A 118.8 .
C2 C3 H3A 118.8 .
Cu C3 H3A 178.3 .
O2 C4 C3 128.0(3) .
O2 C4 C5 114.1(4) .
C3 C4 C5 117.9(4) .
O2 C4 Cu 34.12(13) .
C3 C4 Cu 93.84(19) .
C5 C4 Cu 148.2(3) .
F5A C5 F6A 112.6(16) .
F5A C5 F6 128.2(9) .
F6A C5 F6 58(2) .
F5A C5 F5 35.3(13) .
F6A C5 F5 133.0(11) .
F6 C5 F5 109.1(13) .
F5A C5 F4A 93.9(12) .
F6A C5 F4A 114.1(18) .
F6 C5 F4A 58.1(10) .
F5 C5 F4A 59.9(12) .
F5A C5 F4 70.0(10) .
F6A C5 F4 51(2) .
F6 C5 F4 106.8(11) .
F5 C5 F4 103.9(13) .
F4A C5 F4 144.5(10) .
F5A C5 C4 115.9(9) .
F6A C5 C4 112.2(9) .
F6 C5 C4 113.9(6) .
F5 C5 C4 113.9(9) .
F4A C5 C4 107.0(8) .
F4 C5 C4 108.5(7) .
F6A F4 C5 56.2(13) .
F6A F4 F5A 101(2) .
C5 F4 F5A 51.7(8) .
F5A F5 C5 76(2) .
F5A F5 F4A 137(4) .
C5 F5 F4A 64.8(14) .
F6A F6 C5 58.3(12) .
F6A F6 F4A 120.3(18) .
C5 F6 F4A 64.4(9) .
F6 F4A F5 104.7(17) .
F6 F4A C5 57.5(11) .
F5 F4A C5 55.3(8) .
F5 F5A C5 69(2) .
F5 F5A F4 125(3) .
C5 F5A F4 58.3(12) .
F6 F6A C5 63.4(16) .
F6 F6A F4 131(2) .
C5 F6A F4 72.3(19) .
C4 O2 Cu 125.2(2) .
C7 O3 Cu 124.2(2) .
F9A C6 F9 29.4(16) .
F9A C6 F7A 112.2(13) .
F9 C6 F7A 133.0(9) .
F9A C6 F8 118.6(12) .
F9 C6 F8 97.1(10) .
F7A C6 F8 82.7(7) .
F9A C6 F7 77.3(12) .
F9 C6 F7 105.9(12) .
F7A C6 F7 42.6(7) .
F8 C6 F7 121.2(8) .
F9A C6 C7 115.8(10) .
F9 C6 C7 111.4(7) .
F7A C6 C7 112.3(7) .
F8 C6 C7 110.9(5) .
F7 C6 C7 109.5(8) .
F7A F7 C6 65.5(14) .
F7A F7 F9A 105(2) .
C6 F7 F9A 47.0(9) .
C6 F8 F7A 48.0(4) .
F9A F9 C6 69(2) .
F7 F7A C6 71.9(14) .
F7 F7A F8 117(2) .
C6 F7A F8 49.2(6) .
F9 F9A C6 81(3) .
F9 F9A F7 135(4) .
C6 F9A F7 55.7(10) .
O3 C7 C8 127.8(3) .
O3 C7 C6 114.2(4) .
C8 C7 C6 117.9(4) .
O3 C7 Cu 34.60(14) .
C8 C7 Cu 93.5(2) .
C6 C7 Cu 148.6(4) .
C9 C8 C7 123.4(3) .
C9 C8 Cu 62.1(2) .
C7 C8 Cu 61.6(2) .
C9 C8 H8A 118.3 .
C7 C8 H8A 118.3 .
Cu C8 H8A 174.2 .
O4 C9 C8 127.1(3) .
O4 C9 C10 112.9(4) .
C8 C9 C10 120.1(4) .
O4 C9 Cu 34.34(15) .
C8 C9 Cu 92.9(2) .
C10 C9 Cu 146.9(4) .
F12 C10 F10A 133.9(10) .
F12 C10 F12A 50.7(9) .
F10A C10 F12A 114.1(15) .
F12 C10 F11 110.0(10) .
F10A C10 F11 37.9(11) .
F12A C10 F11 127.2(11) .
F12 C10 F11A 56.1(8) .
F10A C10 F11A 103.8(11) .
F12A C10 F11A 105.0(12) .
F11 C10 F11A 66.2(9) .
F12 C10 F10 101.1(12) .
F10A C10 F10 69.8(11) .
F12A C10 F10 52.1(11) .
F11 C10 F10 102.6(14) .
F11A C10 F10 143.1(8) .
F12 C10 C9 114.9(8) .
F10A C10 C9 110.7(9) .
F12A C10 C9 114.8(7) .
F11 C10 C9 117.4(10) .
F11A C10 C9 107.3(7) .
F10 C10 C9 108.8(7) .
F12A F10 F10A 101.2(15) .
F12A F10 C10 56.9(10) .
F10A F10 C10 50.6(8) .
F10A F11 C10 72(2) .
F10A F11 F11A 134(3) .
C10 F11 F11A 61.7(9) .
F12A F12 F11A 130.5(19) .
F12A F12 C10 65.4(10) .
F11A F12 C10 68.1(10) .
F11 F10A C10 69.7(18) .
F11 F10A F10 121(3) .
C10 F10A F10 59.7(10) .
F12 F11A C10 55.8(7) .
F12 F11A F11 98.1(11) .
C10 F11A F11 52.1(7) .
F12 F12A C10 63.9(12) .
F12 F12A F10 132(2) .
C10 F12A F10 71.0(13) .
C9 O4 Cu 124.2(2) .
C2R O1R Cu 148.4(3) 3_546
O1R C2R C7R 118.5(3) .
O1R C2R C3R 120.1(3) .
C7R C2R C3R 121.4(3) .
C6R C3R C5R 108.7(3) .
C6R C3R C2R 111.7(3) .
C5R C3R C2R 108.2(3) .
C6R C3R C4R 109.9(3) .
C5R C3R C4R 109.3(3) .
C2R C3R C4R 109.0(3) .
C3R C4R H4RA 109.5 .
C3R C4R H4RB 109.5 .
H4RA C4R H4RB 109.5 .
C3R C4R H4RC 109.5 .
H4RA C4R H4RC 109.5 .
H4RB C4R H4RC 109.5 .
C3R C5R H5RA 109.5 .
C3R C5R H5RB 109.5 .
H5RA C5R H5RB 109.5 .
C3R C5R H5RC 109.5 .
H5RA C5R H5RC 109.5 .
H5RB C5R H5RC 109.5 .
C3R C6R H6RA 109.5 .
C3R C6R H6RB 109.5 .
H6RA C6R H6RB 109.5 .
C3R C6R H6RC 109.5 .
H6RA C6R H6RC 109.5 .
H6RB C6R H6RC 109.5 .
C8R C7R C14R 102.7(3) .
C8R C7R C2R 123.5(3) .
C14R C7R C2R 133.8(3) .
N9R C8R C7R 109.0(3) .
N9R C8R H8RA 125.5 .
C7R C8R H8RA 125.5 .
C8R N9R N13R 111.4(2) .
C8R N9R C10R 127.6(2) .
N13R N9R C10R 120.9(2) .
N9R C10R C11R 111.1(3) .
N9R C10R H10A 109.4 .
C11R C10R H10A 109.4 .
N9R C10R H10B 109.4 .
C11R C10R H10B 109.4 .
H10A C10R H10B 108.0 .
C12R C11R C10R 112.8(4) .
C12R C11R H11A 109.0 .
C10R C11R H11A 109.0 .
C12R C11R H11B 109.0 .
C10R C11R H11B 109.0 .
H11A C11R H11B 107.8 .
C11R C12R H12A 109.5 .
C11R C12R H12B 109.5 .
H12A C12R H12B 109.5 .
C11R C12R H12C 109.5 .
H12A C12R H12C 109.5 .
H12B C12R H12C 109.5 .
C14R N13R N9R 104.4(2) .
C14R N13R Cu 121.19(19) .
N9R N13R Cu 133.11(19) .
N13R C14R C7R 112.4(2) .
N13R C14R Cu 38.14(14) .
C7R C14R Cu 149.3(2) .
N13R C14R H14A 123.8 .
C7R C14R H14A 123.8 .
Cu C14R H14A 86.2 .

loop_
_geom_bond_atom_site_label_1
_geom_bond_atom_site_label_2
_geom_bond_distance
_geom_bond_site_symmetry_2
Cu O1 1.945(2) .
Cu O4 1.947(2) .
Cu O3 1.953(2) .
Cu O2 1.955(2) .
Cu N13R 2.308(2) .
Cu O1R 2.487(2) 3_556
O1 C2 1.262(4) .
C1 F3A 1.257(14) .
C1 F1 1.240(11) .
C1 F3 1.300(12) .
C1 F1A 1.304(14) .
C1 F2 1.320(5) .
C1 C2 1.535(5) .
F1 F1A 0.43(2) .
F1 F3A 1.829(19) .
C2 C3 1.381(4) .
C3 C4 1.380(4) .
C3 H3A 0.9400 .
C4 O2 1.231(4) .
C4 C5 1.528(5) .
C5 F5A 1.255(18) .
C5 F6A 1.188(15) .
C5 F6 1.248(10) .
C5 F5 1.212(16) .
C5 F4A 1.334(17) .
C5 F4 1.361(13) .
F4 F6A 1.12(5) .
F4 F5A 1.50(2) .
F5 F5A 0.75(3) .
F5 F4A 1.28(2) .
F6 F6A 1.19(4) .
F6 F4A 1.26(2) .
O3 C7 1.243(4) .
C6 F9A 1.187(18) .
C6 F9 1.256(12) .
C6 F7A 1.284(13) .
C6 F8 1.307(7) .
C6 F7 1.341(15) .
C6 C7 1.544(6) .
F7 F7A 0.955(16) .
F7 F9A 1.58(2) .
F8 F7A 1.712(15) .
F9 F9A 0.62(3) .
C7 C8 1.363(5) .
C8 C9 1.368(5) .
C8 H8A 0.9400 .
C9 O4 1.264(4) .
C9 C10 1.523(6) .
C10 F12 1.231(12) .
C10 F10A 1.259(16) .
C10 F12A 1.246(13) .
C10 F11 1.238(15) .
C10 F11A 1.381(11) .
C10 F10 1.407(15) .
F10 F12A 1.17(2) .
F10 F10A 1.53(2) .
F11 F10A 0.81(2) .
F11 F11A 1.436(18) .
F12 F12A 1.060(19) .
F12 F11A 1.236(15) .
O1R C2R 1.215(3) .
O1R Cu 2.487(2) 3_546
C2R C7R 1.476(4) .
C2R C3R 1.521(4) .
C3R C6R 1.504(5) .
C3R C5R 1.536(5) .
C3R C4R 1.544(5) .
C4R H4RA 0.9700 .
C4R H4RB 0.9700 .
C4R H4RC 0.9700 .
C5R H5RA 0.9700 .
C5R H5RB 0.9700 .
C5R H5RC 0.9700 .
C6R H6RA 0.9700 .
C6R H6RB 0.9700 .
C6R H6RC 0.9700 .
C7R C8R 1.374(4) .
C7R C14R 1.408(4) .
C8R N9R 1.323(3) .
C8R H8RA 0.9400 .
N9R N13R 1.361(3) .
N9R C10R 1.459(4) .
C10R C11R 1.535(5) .
C10R H10A 0.9800 .
C10R H10B 0.9800 .
C11R C12R 1.459(5) .
C11R H11A 0.9800 .
C11R H11B 0.9800 .
C12R H12A 0.9700 .
C12R H12B 0.9700 .
C12R H12C 0.9700 .
N13R C14R 1.319(3) .
C14R H14A 0.9400 .
